data_9014832
loop_
_publ_author_name
'Simonov, M. A.'
'Sandomirskii, P. A.'
'Egorov-Tismenko Y K'
'Belov, N. V.'

_publ_section_title
;
 The crystal structure of willemite Zn2[SiO4]
;
_journal_name_full 'Doklady Akademii Nauk SSSR'
_journal_page_first 581
_journal_page_last 584
_journal_volume 237
_journal_year 1977
_chemical_compound_source 'Franklin, New Jersey, USA'
_chemical_formula_sum 'O4 Si Zn2'
_chemical_name_mineral Willemite
_space_group_IT_number 148
_symmetry_space_group_name_Hall '-R 3'
_symmetry_space_group_name_H-M 'R -3 :H'
_cell_angle_alpha 90
_cell_angle_beta 90
_cell_angle_gamma 120
_cell_length_a 13.971
_cell_length_b 13.971
_cell_length_c 9.334
_cell_formula_units_Z 18
_cell_volume 1577.805
_database_code_amcsd 0018743
_exptl_crystal_density_diffrn 4.222
_cod_original_sg_symbol_H-M 'R -3'
_cod_original_formula_sum 'Zn2 Si O4'
_cod_database_code 9014832

loop_
_space_group_symop_operation_xyz
x,y,z
2/3+x,1/3+y,1/3+z
1/3+x,2/3+y,2/3+z
y,-x+y,-z
2/3+y,1/3-x+y,1/3-z
1/3+y,2/3-x+y,2/3-z
-x+y,-x,z
2/3-x+y,1/3-x,1/3+z
1/3-x+y,2/3-x,2/3+z
-x,-y,-z
2/3-x,1/3-y,1/3-z
1/3-x,2/3-y,2/3-z
-y,x-y,z
2/3-y,1/3+x-y,1/3+z
1/3-y,2/3+x-y,2/3+z
x-y,x,-z
2/3+x-y,1/3+x,1/3-z
1/3+x-y,2/3+x,2/3-z

loop_
_atom_site_label
_atom_site_fract_x
_atom_site_fract_y
_atom_site_fract_z
_atom_site_U_iso_or_equiv
Zn1 0.19160 0.20870 0.58440 0.00836
Zn2 0.19210 0.21550 0.91850 0.00912
Si 0.19630 0.21180 0.25100 0.00899
O1 0.12670 0.20850 0.10820 0.01077
O2 0.12950 0.20590 0.39550 0.00975
O3 0.11000 0.21750 0.74960 0.01013
O4 0.31650 0.32150 0.24930 0.01254

loop_
_cod_related_entry_id
_cod_related_entry_database
_cod_related_entry_code
1 AMCSD 0018743
